data_9015721
loop_
_publ_author_name
'Kashaev, A. A.'
'Rozhdestvenskaya, I. V.'
'Bannova, I. I.'
'Sapozhnikov, A. N.'
'Glebova, O. D.'

_publ_section_title
;
 Balance, uniformity, and asymmetry of the structure of volborthite
 Cu3(OH)2(V2O7)*2H2O
;
_journal_name_full 'Journal of Structural Chemistry'
_journal_page_first 708
_journal_page_last 711
_journal_paper_doi 10.1007/s10947-008-0098-0
_journal_volume 49
_journal_year 2008
_chemical_compound_source 'not given'
_chemical_formula_sum 'Cu3 H6 O11 V2'
_chemical_name_mineral Volborthite
_space_group_IT_number 9
_symmetry_space_group_name_Hall 'I -2ya'
_symmetry_space_group_name_H-M 'I 1 a 1'
_cell_angle_alpha 90
_cell_angle_beta 95.19
_cell_angle_gamma 90
_cell_formula_units_Z 4
_cell_length_a 10.646
_cell_length_b 5.867
_cell_length_c 14.432
_cell_volume 897.728
_database_code_amcsd 0018692
_exptl_crystal_density_diffrn 3.511
_cod_original_formula_sum 'Cu3 V2 O11 H6'
_cod_database_code 9015721

loop_
_space_group_symop_operation_xyz
x,y,z
1/2+x,1/2+y,1/2+z
1/2+x,-y,z
+x,1/2-y,1/2+z

loop_
_atom_site_label
_atom_site_fract_x
_atom_site_fract_y
_atom_site_fract_z
_atom_site_U_iso_or_equiv
_atom_site_type_symbol
_atom_site_attached_hydrogens
Cu1 0.00000 0.74920 0.00000 0.00760 Cu 0
Cu2 0.24954 0.00000 0.49886 0.00630 Cu 0
Cu3 0.24380 0.49050 0.50135 0.00880 Cu 0
V1 0.00232 0.27380 0.87181 0.00610 V 0
V2 0.49457 0.77200 0.12562 0.00610 V 0
O1 0.57050 0.00980 0.08780 0.00870 O 0
O2 -0.06780 0.50210 0.91400 0.01400 O 0
O3 0.33890 0.74590 0.57610 0.00660 O 0
O4 0.15580 0.24390 0.42520 0.01330 O 0
O5 0.07720 0.46060 0.09970 0.01360 O 0
O6 0.42620 0.95320 0.89830 0.01140 O 0
O7 0.50110 0.79600 0.24830 0.01950 O 0
O-H1 0.15850 0.75170 0.93910 0.00980 O 1
O-H2 0.34380 0.25340 0.05610 0.00460 O 1
OW1 0.31930 0.22950 0.73750 0.03200 O 0
OW2 0.16880 0.75220 0.25860 0.05000 O 0
H1 0.66100 0.24700 0.37900 0.01700 H 0
H2 0.35200 0.24200 0.13800 0.01800 H 0
H3 0.85700 0.84800 0.28900 0.08400 H 0
H4 0.80800 0.86500 0.78100 0.03800 H 0
H5 0.62500 0.16700 0.20100 0.06300 H 0
H6 0.17000 0.62000 0.21500 ? H 0

loop_
_cod_changelog_entry_id
_cod_changelog_entry_author
_cod_changelog_entry_date
_cod_changelog_entry_text
1
;cod-tools version 3.8.0
Id: cif_guess_AMCSD_atom_types 9581 2023-05-17 12:35:41Z saulius
;
2023-05-18T11:42:56+03:00
;Derived atom types and hydrogen counts
from atom names that follow the AMCSD naming convention
(Wat == water, O-H == hydroxyl).
;

loop_
_cod_related_entry_id
_cod_related_entry_database
_cod_related_entry_code
1 AMCSD 0018692
